data_1549221
loop_
_publ_author_name
'Kumari, Santosh'
'Shakoor, S. M. Abdul'
'Khullar, Sadhika'
'Mandal, Sanjay K.'
'Sakhuja, Rajeev'

_publ_section_title
;
 An unprecedented tandem synthesis of fluorescent coumarin-fused
 pyrimidines via copper-catalyzed cross-dehydrogenative
 C(sp<sup>3</sup>)-N bond coupling.
;
_journal_issue 17
_journal_name_full 'Organic &amp; biomolecular chemistry'
_journal_page_first 3220
_journal_page_last 3228
_journal_paper_doi 10.1039/c8ob00586a
_journal_volume 16
_journal_year 2018
_chemical_formula_moiety 'C24 H18 N2 O2'
_chemical_formula_sum 'C24 H18 N2 O2'
_chemical_formula_weight 366.40
_space_group_crystal_system monoclinic
_space_group_IT_number 15
_space_group_name_Hall '-C 2yc'
_space_group_name_H-M_alt 'C 1 2/c 1'
_symmetry_space_group_name_Hall '-C 2yc'
_symmetry_space_group_name_H-M 'C 1 2/c 1'
_atom_sites_solution_hydrogens geom
_cell_angle_alpha 90
_cell_angle_beta 92.423(5)
_cell_angle_gamma 90
_cell_formula_units_Z 8
_cell_length_a 21.348(4)
_cell_length_b 9.871(2)
_cell_length_c 17.745(4)
_cell_measurement_reflns_used 3528
_cell_measurement_temperature 296.(2)
_cell_measurement_theta_max 20.1237
_cell_measurement_theta_min 2.2735
_cell_volume 3736.0(13)
_computing_cell_refinement 'SAINT V8.34A (Bruker AXS Inc., 2013)'
_computing_data_collection 'APEX2 (Bruker)'
_computing_data_reduction 'SAINT V8.34A (Bruker AXS Inc., 2013)'
_computing_molecular_graphics 'SHELXTL (Bruker AXS)'
_computing_publication_material 'SHELXTL (Bruker AXS)'
_computing_structure_refinement 'SHELXL-2014/7 (Sheldrick, 2014)'
_computing_structure_solution 'SHELXL-2014/7 (Sheldrick, 2014)'
_diffrn_ambient_temperature 296.(2)
_diffrn_detector_area_resol_mean 8.3333
_diffrn_measured_fraction_theta_full 0.997
_diffrn_measured_fraction_theta_max 0.997
_diffrn_measurement_device_type 'Bruker Kappa APEX II'
_diffrn_measurement_method 'phi and omega scans'
_diffrn_radiation_monochromator graphite
_diffrn_radiation_type MoK\a
_diffrn_radiation_wavelength 0.71073
_diffrn_reflns_av_R_equivalents 0.0801
_diffrn_reflns_av_unetI/netI 0.0535
_diffrn_reflns_limit_h_max 25
_diffrn_reflns_limit_h_min -25
_diffrn_reflns_limit_k_max 11
_diffrn_reflns_limit_k_min -11
_diffrn_reflns_limit_l_max 21
_diffrn_reflns_limit_l_min -21
_diffrn_reflns_number 26924
_diffrn_reflns_theta_full 25.05
_diffrn_reflns_theta_max 25.05
_diffrn_reflns_theta_min 1.91
_diffrn_source fine-focus
_diffrn_source_type 'sealed tube'
_exptl_absorpt_coefficient_mu 0.084
_exptl_absorpt_correction_T_max 0.7452
_exptl_absorpt_correction_T_min 0.6664
_exptl_absorpt_correction_type multi-scan
_exptl_absorpt_process_details 'SADABS V2014/5 (Bruker AXS Inc.)'
_exptl_crystal_colour colourless
_exptl_crystal_density_diffrn 1.303
_exptl_crystal_density_method 'not measured'
_exptl_crystal_description needle
_exptl_crystal_F_000 1536
_exptl_crystal_size_max 0.25
_exptl_crystal_size_mid 0.15
_exptl_crystal_size_min 0.12
_refine_diff_density_max 0.152
_refine_diff_density_min -0.163
_refine_ls_extinction_method none
_refine_ls_goodness_of_fit_ref 1.024
_refine_ls_hydrogen_treatment constr
_refine_ls_matrix_type full
_refine_ls_number_parameters 253
_refine_ls_number_reflns 3294
_refine_ls_number_restraints 0
_refine_ls_restrained_S_all 1.024
_refine_ls_R_factor_all 0.0730
_refine_ls_R_factor_gt 0.0460
_refine_ls_shift/su_max 0.000
_refine_ls_shift/su_mean 0.000
_refine_ls_structure_factor_coef Fsqd
_refine_ls_weighting_details 'w=1/[\s^2^(Fo^2^)+(0.0423P)^2^+1.0487P] where P=(Fo^2^+2Fc^2^)/3'
_refine_ls_weighting_scheme calc
_refine_ls_wR_factor_gt 0.1064
_refine_ls_wR_factor_ref 0.1199
_reflns_number_gt 2274
_reflns_number_total 3294
_reflns_threshold_expression 'I > 2\s(I)'
_cod_data_source_file c8ob00586a2.cif
_cod_data_source_block I
_cod_depositor_comments 'Adding full bibliography for 1549221.cif.'
_cod_database_code 1549221

loop_
_space_group_symop_operation_xyz
'x, y, z'
'-x, y, -z+1/2'
'x+1/2, y+1/2, z'
'-x+1/2, y+1/2, -z+1/2'
'-x, -y, -z'
'x, -y, z-1/2'
'-x+1/2, -y+1/2, -z'
'x+1/2, -y+1/2, z-1/2'

loop_
_atom_site_type_symbol
_atom_site_label
_atom_site_fract_x
_atom_site_fract_y
_atom_site_fract_z
_atom_site_U_iso_or_equiv
_atom_site_adp_type
_atom_site_calc_flag
_atom_site_refinement_flags_adp
_atom_site_refinement_flags_posn
_atom_site_occupancy
O O1 0.00716(6) 0.85834(14) 0.07201(8) 0.0636(4) Uani d . . 1
O O2 -0.01095(6) 0.66500(15) 0.01400(8) 0.0716(5) Uani d . . 1
N N1 0.14219(6) 0.48669(15) 0.12971(8) 0.0457(4) Uani d . . 1
N N2 0.15527(7) 0.69973(15) 0.20267(9) 0.0492(4) Uani d . . 1
C C1 0.04991(10) 1.1566(2) 0.17921(13) 0.0684(6) Uani d . . 1
H H1 0.0377 1.2468 0.1815 0.082 Uiso calc U R 1
C C2 0.02058(10) 1.0711(2) 0.12810(12) 0.0632(6) Uani d . . 1
H H2 -0.0117 1.1024 0.0959 0.076 Uiso calc U R 1
C C3 0.03977(8) 0.93796(19) 0.12519(11) 0.0496(5) Uani d . . 1
C C4 0.08832(8) 0.88807(18) 0.17140(10) 0.0452(5) Uani d . . 1
C C5 0.11678(9) 0.9766(2) 0.22331(11) 0.0566(5) Uani d . . 1
H H3 0.1491 0.9458 0.2556 0.068 Uiso calc U R 1
C C6 0.09751(10) 1.1095(2) 0.22733(13) 0.0674(6) Uani d . . 1
H H4 0.1166 1.1676 0.2626 0.081 Uiso calc U R 1
C C7 0.10742(8) 0.74594(18) 0.16341(10) 0.0432(4) Uani d . . 1
C C8 0.07140(7) 0.66753(19) 0.10834(10) 0.0450(5) Uani d . . 1
C C9 0.02089(8) 0.7232(2) 0.06217(11) 0.0531(5) Uani d . . 1
C C10 0.09392(8) 0.54032(18) 0.09201(10) 0.0456(5) Uani d . . 1
H H5 0.0744 0.4909 0.0531 0.055 Uiso calc U R 1
C C11 0.17157(8) 0.55758(18) 0.19715(10) 0.0463(5) Uani d . . 1
H H6 0.2171 0.553 0.1924 0.056 Uiso calc U R 1
C C12 0.15656(8) 0.48038(18) 0.26894(10) 0.0470(5) Uani d . . 1
C C13 0.20001(9) 0.3932(2) 0.30228(11) 0.0561(5) Uani d . . 1
H H7 0.2391 0.3837 0.2817 0.067 Uiso calc U R 1
C C14 0.18618(11) 0.3195(2) 0.36599(12) 0.0677(6) Uani d . . 1
H H8 0.2158 0.2607 0.3877 0.081 Uiso calc U R 1
C C15 0.12857(12) 0.3336(2) 0.39706(12) 0.0719(6) Uani d . . 1
H H9 0.119 0.2838 0.4395 0.086 Uiso calc U R 1
C C16 0.08525(11) 0.4215(2) 0.36520(13) 0.0711(6) Uani d . . 1
H H10 0.0465 0.4318 0.3866 0.085 Uiso calc U R 1
C C17 0.09874(9) 0.4950(2) 0.30139(12) 0.0603(5) Uani d . . 1
H H11 0.0691 0.5543 0.2802 0.072 Uiso calc U R 1
C C18 0.17174(8) 0.36053(18) 0.10540(11) 0.0524(5) Uani d . . 1
H H13 0.1458 0.3197 0.0653 0.063 Uiso calc U R 1
H H12 0.1742 0.2975 0.1474 0.063 Uiso calc U R 1
C C19 0.23672(8) 0.38422(19) 0.07759(10) 0.0473(5) Uani d . . 1
C C20 0.28742(10) 0.3153(2) 0.10816(12) 0.0648(6) Uani d . . 1
H H14 0.282 0.2542 0.1472 0.078 Uiso calc U R 1
C C21 0.34662(10) 0.3358(3) 0.08136(14) 0.0794(7) Uani d . . 1
H H15 0.3807 0.2886 0.1026 0.095 Uiso calc U R 1
C C22 0.35520(10) 0.4246(3) 0.02429(14) 0.0761(7) Uani d . . 1
H H16 0.3951 0.4382 0.0066 0.091 Uiso calc U R 1
C C23 0.30545(11) 0.4936(3) -0.00713(14) 0.0816(7) Uani d . . 1
H H17 0.3112 0.5542 -0.0463 0.098 Uiso calc U R 1
C C24 0.24624(10) 0.4731(2) 0.01956(13) 0.0706(6) Uani d . . 1
H H18 0.2123 0.5201 -0.0021 0.085 Uiso calc U R 1

loop_
_atom_site_aniso_label
_atom_site_aniso_U_11
_atom_site_aniso_U_22
_atom_site_aniso_U_33
_atom_site_aniso_U_12
_atom_site_aniso_U_13
_atom_site_aniso_U_23
O1 0.0577(8) 0.0595(9) 0.0722(10) 0.0113(7) -0.0153(7) -0.0158(7)
O2 0.0594(9) 0.0740(10) 0.0790(11) 0.0067(7) -0.0274(8) -0.0260(8)
N1 0.0407(8) 0.0526(9) 0.0437(9) -0.0002(7) 0.0016(7) -0.0118(7)
N2 0.0442(9) 0.0514(10) 0.0515(10) -0.0041(7) -0.0027(7) -0.0092(8)
C1 0.0740(15) 0.0522(13) 0.0798(16) 0.0022(11) 0.0130(13) -0.0102(12)
C2 0.0604(13) 0.0604(13) 0.0689(15) 0.0092(10) 0.0041(11) -0.0052(11)
C3 0.0456(11) 0.0530(12) 0.0506(12) -0.0033(9) 0.0072(9) -0.0092(9)
C4 0.0415(10) 0.0486(11) 0.0459(11) -0.0052(8) 0.0081(9) -0.0070(9)
C5 0.0553(12) 0.0570(13) 0.0575(13) -0.0088(10) 0.0040(10) -0.0108(10)
C6 0.0736(15) 0.0558(14) 0.0732(16) -0.0118(11) 0.0071(12) -0.0190(12)
C7 0.0372(10) 0.0523(11) 0.0404(10) -0.0053(8) 0.0054(8) -0.0063(9)
C8 0.0373(9) 0.0521(11) 0.0456(11) 0.0005(8) 0.0005(8) -0.0112(9)
C9 0.0430(11) 0.0597(13) 0.0563(13) 0.0009(9) -0.0008(9) -0.0135(10)
C10 0.0381(10) 0.0557(12) 0.0430(11) -0.0064(9) 0.0014(8) -0.0100(9)
C11 0.0356(9) 0.0538(12) 0.0492(12) -0.0024(8) -0.0011(8) -0.0110(9)
C12 0.0432(10) 0.0527(11) 0.0449(11) -0.0066(9) -0.0010(9) -0.0115(9)
C13 0.0510(12) 0.0680(14) 0.0487(12) -0.0007(10) -0.0055(9) -0.0094(10)
C14 0.0790(16) 0.0709(15) 0.0521(14) -0.0015(12) -0.0103(12) -0.0032(11)
C15 0.0920(18) 0.0748(16) 0.0490(13) -0.0164(14) 0.0037(13) -0.0057(11)
C16 0.0663(14) 0.0805(16) 0.0682(16) -0.0134(12) 0.0216(12) -0.0103(13)
C17 0.0512(12) 0.0670(14) 0.0631(14) -0.0016(10) 0.0091(10) -0.0060(11)
C18 0.0567(12) 0.0486(11) 0.0522(12) 0.0030(9) 0.0047(9) -0.0077(9)
C19 0.0513(11) 0.0503(11) 0.0401(11) 0.0085(9) 0.0007(9) -0.0072(9)
C20 0.0649(14) 0.0737(15) 0.0558(13) 0.0211(11) 0.0012(11) 0.0052(11)
C21 0.0553(14) 0.111(2) 0.0717(16) 0.0297(13) 0.0016(12) -0.0009(15)
C22 0.0538(14) 0.1042(19) 0.0713(17) 0.0059(13) 0.0134(12) -0.0149(15)
C23 0.0714(16) 0.0977(19) 0.0773(17) 0.0066(14) 0.0221(13) 0.0193(14)
C24 0.0591(13) 0.0838(16) 0.0692(15) 0.0171(11) 0.0063(11) 0.0193(13)

loop_
_atom_type_symbol
_atom_type_description
_atom_type_scat_dispersion_real
_atom_type_scat_dispersion_imag
_atom_type_scat_source
C C 0.0033 0.0016 'International Tables Vol C Tables 4.2.6.8 and 6.1.1.4'
H H 0.0000 0.0000 'International Tables Vol C Tables 4.2.6.8 and 6.1.1.4'
N N 0.0061 0.0033 'International Tables Vol C Tables 4.2.6.8 and 6.1.1.4'
O O 0.0106 0.0060 'International Tables Vol C Tables 4.2.6.8 and 6.1.1.4'

loop_
_geom_angle_atom_site_label_1
_geom_angle_atom_site_label_2
_geom_angle_atom_site_label_3
_geom_angle
C9 O1 C3 121.97(15)
C10 N1 C18 121.91(15)
C10 N1 C11 120.65(14)
C18 N1 C11 117.35(14)
C7 N2 C11 119.38(14)
C2 C1 C6 120.4(2)
C2 C1 H1 119.8
C6 C1 H1 119.8
C1 C2 C3 118.9(2)
C1 C2 H2 120.5
C3 C2 H2 120.5
C2 C3 C4 122.22(18)
C2 C3 O1 115.02(17)
C4 C3 O1 122.76(17)
C3 C4 C5 117.64(17)
C3 C4 C7 119.08(16)
C5 C4 C7 123.27(17)
C6 C5 C4 120.6(2)
C6 C5 H3 119.7
C4 C5 H3 119.7
C5 C6 C1 120.2(2)
C5 C6 H4 119.9
C1 C6 H4 119.9
N2 C7 C8 124.14(16)
N2 C7 C4 120.01(16)
C8 C7 C4 115.81(16)
C10 C8 C9 119.24(16)
C10 C8 C7 116.73(16)
C9 C8 C7 123.18(17)
O2 C9 O1 115.56(17)
O2 C9 C8 127.26(18)
O1 C9 C8 117.17(16)
N1 C10 C8 122.13(16)
N1 C10 H5 118.9
C8 C10 H5 118.9
N2 C11 N1 114.32(14)
N2 C11 C12 111.49(15)
N1 C11 C12 109.67(14)
N2 C11 H6 107.0
N1 C11 H6 107.0
C12 C11 H6 107.0
C13 C12 C17 118.64(18)
C13 C12 C11 120.46(17)
C17 C12 C11 120.90(17)
C12 C13 C14 120.9(2)
C12 C13 H7 119.5
C14 C13 H7 119.5
C15 C14 C13 119.9(2)
C15 C14 H8 120.0
C13 C14 H8 120.0
C16 C15 C14 119.8(2)
C16 C15 H9 120.1
C14 C15 H9 120.1
C15 C16 C17 120.5(2)
C15 C16 H10 119.7
C17 C16 H10 119.7
C16 C17 C12 120.2(2)
C16 C17 H11 119.9
C12 C17 H11 119.9
N1 C18 C19 112.12(15)
N1 C18 H13 109.2
C19 C18 H13 109.2
N1 C18 H12 109.2
C19 C18 H12 109.2
H13 C18 H12 107.9
C20 C19 C24 118.29(19)
C20 C19 C18 120.98(18)
C24 C19 C18 120.71(17)
C19 C20 C21 120.6(2)
C19 C20 H14 119.7
C21 C20 H14 119.7
C22 C21 C20 120.3(2)
C22 C21 H15 119.8
C20 C21 H15 119.8
C21 C22 C23 120.1(2)
C21 C22 H16 120.0
C23 C22 H16 120.0
C22 C23 C24 119.7(2)
C22 C23 H17 120.2
C24 C23 H17 120.2
C19 C24 C23 121.1(2)
C19 C24 H18 119.5
C23 C24 H18 119.5

loop_
_geom_bond_atom_site_label_1
_geom_bond_atom_site_label_2
_geom_bond_distance
O1 C9 1.378(2)
O1 C3 1.392(2)
O2 C9 1.214(2)
N1 C10 1.316(2)
N1 C18 1.469(2)
N1 C11 1.500(2)
N2 C7 1.295(2)
N2 C11 1.450(2)
C1 C2 1.371(3)
C1 C6 1.380(3)
C1 H1 0.93
C2 C3 1.378(3)
C2 H2 0.93
C3 C4 1.385(3)
C4 C5 1.390(2)
C4 C7 1.469(2)
C5 C6 1.378(3)
C5 H3 0.93
C6 H4 0.93
C7 C8 1.443(2)
C8 C10 1.380(2)
C8 C9 1.436(2)
C10 H5 0.93
C11 C12 1.530(3)
C11 H6 0.98
C12 C13 1.380(3)
C12 C17 1.391(3)
C13 C14 1.386(3)
C13 H7 0.93
C14 C15 1.376(3)
C14 H8 0.93
C15 C16 1.372(3)
C15 H9 0.93
C16 C17 1.385(3)
C16 H10 0.93
C17 H11 0.93
C18 C19 1.510(3)
C18 H13 0.97
C18 H12 0.97
C19 C20 1.371(3)
C19 C24 1.374(3)
C20 C21 1.384(3)
C20 H14 0.93
C21 C22 1.357(3)
C21 H15 0.93
C22 C23 1.361(3)
C22 H16 0.93
C23 C24 1.383(3)
C23 H17 0.93
C24 H18 0.93

loop_
_geom_torsion_atom_site_label_1
_geom_torsion_atom_site_label_2
_geom_torsion_atom_site_label_3
_geom_torsion_atom_site_label_4
_geom_torsion
C6 C1 C2 C3 -0.5(3)
C1 C2 C3 C4 -1.0(3)
C1 C2 C3 O1 179.62(18)
C9 O1 C3 C2 179.89(17)
C9 O1 C3 C4 0.5(3)
C2 C3 C4 C5 1.7(3)
O1 C3 C4 C5 -178.96(16)
C2 C3 C4 C7 -178.12(17)
O1 C3 C4 C7 1.2(3)
C3 C4 C5 C6 -0.9(3)
C7 C4 C5 C6 178.90(18)
C4 C5 C6 C1 -0.5(3)
C2 C1 C6 C5 1.3(3)
C11 N2 C7 C8 -5.7(3)
C11 N2 C7 C4 176.77(15)
C3 C4 C7 N2 175.58(16)
C5 C4 C7 N2 -4.2(3)
C3 C4 C7 C8 -2.1(2)
C5 C4 C7 C8 178.06(16)
N2 C7 C8 C10 -6.7(3)
C4 C7 C8 C10 170.88(16)
N2 C7 C8 C9 -176.07(17)
C4 C7 C8 C9 1.5(2)
C3 O1 C9 O2 179.98(17)
C3 O1 C9 C8 -1.1(3)
C10 C8 C9 O2 9.7(3)
C7 C8 C9 O2 178.79(19)
C10 C8 C9 O1 -169.02(16)
C7 C8 C9 O1 0.1(3)
C18 N1 C10 C8 -170.92(16)
C11 N1 C10 C8 5.4(3)
C9 C8 C10 N1 176.39(16)
C7 C8 C10 N1 6.6(3)
C7 N2 C11 N1 16.7(2)
C7 N2 C11 C12 -108.36(17)
C10 N1 C11 N2 -17.0(2)
C18 N1 C11 N2 159.52(15)
C10 N1 C11 C12 109.10(18)
C18 N1 C11 C12 -74.42(18)
N2 C11 C12 C13 -133.07(17)
N1 C11 C12 C13 99.28(18)
N2 C11 C12 C17 47.8(2)
N1 C11 C12 C17 -79.8(2)
C17 C12 C13 C14 1.2(3)
C11 C12 C13 C14 -177.98(17)
C12 C13 C14 C15 -0.4(3)
C13 C14 C15 C16 -0.6(3)
C14 C15 C16 C17 0.8(3)
C15 C16 C17 C12 0.0(3)
C13 C12 C17 C16 -1.0(3)
C11 C12 C17 C16 178.19(17)
C10 N1 C18 C19 111.10(19)
C11 N1 C18 C19 -65.3(2)
N1 C18 C19 C20 124.73(19)
N1 C18 C19 C24 -57.0(2)
C24 C19 C20 C21 0.5(3)
C18 C19 C20 C21 178.79(19)
C19 C20 C21 C22 -0.1(4)
C20 C21 C22 C23 -0.2(4)
C21 C22 C23 C24 0.2(4)
C20 C19 C24 C23 -0.5(3)
C18 C19 C24 C23 -178.9(2)
C22 C23 C24 C19 0.2(4)
